data_2311850
loop_
_publ_author_name
'Keikha, Mojtaba'
'Pourayoubi, Mehrdad'
'Tarahhomi, Atekeh'
'van der Lee, Arie'

_publ_section_title
;
 Syntheses and structures of four new mixed-amide phosphoric triamides.
;
_journal_coeditor_code FP3025
_journal_issue 'Pt 3'
_journal_name_full 'Acta crystallographica. Section C, Structural chemistry'
_journal_page_first 251
_journal_page_last 259
_journal_paper_doi 10.1107/S2053229616001595
_journal_volume 72
_journal_year 2016
_chemical_formula_iupac 'C17 H36 N3 O1 P1'
_chemical_formula_moiety 'C17 H36 N3 O1 P1'
_chemical_formula_sum 'C17 H36 N3 O P'
_chemical_formula_weight 329.45
_chemical_name_systematic
'<i>rac</i>-<i>N</i>-<i>tert</i>-Butyl-<i>N</i>',<i>N</i>''-dicyclohexyl-<i>N</i>''-methylphosphoric triamide'
_space_group_IT_number 4
_space_group_name_Hall 'P 2yb'
_space_group_name_H-M_alt 'P 1 21 1'
_symmetry_cell_setting monoclinic
_symmetry_space_group_name_H-M 'P 1 21 1'
_atom_sites_solution_hydrogens difmap
_atom_sites_solution_primary other
_audit_creation_method CRYSTALS_ver_14.61
_cell_angle_alpha 90
_cell_angle_beta 90.542(3)
_cell_angle_gamma 90
_cell_formula_units_Z 8
_cell_length_a 11.9879(4)
_cell_length_b 19.1972(6)
_cell_length_c 17.0720(6)
_cell_measurement_reflns_used 12452
_cell_measurement_temperature 175
_cell_measurement_theta_max 27.1970
_cell_measurement_theta_min 1.7090
_cell_volume 3928.7(2)
_computing_cell_refinement
;
CrysAlis PRO (Agilent, 2011)
;
_computing_data_collection
;
GEMINI (Oxford Diffraction, 2006)
;
_computing_data_reduction
;
CrysAlis PRO (Agilent, 2011)
;
_computing_molecular_graphics
;
<i>PLATON</i> (Spek, 2009) and
<i>Mercury</i> (Macrae <i>et al.</i>, 2008)
;
_computing_publication_material
;
<i>CRYSTALS</i> (Betteridge <i>et al.</i>,  2003) and
<i>enCIFer</i> (Allen <i>et al.</i>, 2004)
;
_computing_structure_refinement
;
CRYSTALS (Betteridge <i>et al.</i>,  2003)
;
_computing_structure_solution
;
SUPERFLIP (Palatinus & Chapuis, 2007)
;
_diffrn_ambient_temperature 175
_diffrn_measured_fraction_theta_full 1.000
_diffrn_measured_fraction_theta_max 0.898
_diffrn_measurement_device Area
_diffrn_measurement_device_type 'Oxford Diffraction Gemini'
_diffrn_measurement_method \w
_diffrn_radiation_monochromator graphite
_diffrn_radiation_type 'Mo K\a'
_diffrn_radiation_wavelength 0.71073
_diffrn_reflns_av_R_equivalents 0.064
_diffrn_reflns_limit_h_max 15
_diffrn_reflns_limit_h_min -15
_diffrn_reflns_limit_k_max 25
_diffrn_reflns_limit_k_min -26
_diffrn_reflns_limit_l_max 22
_diffrn_reflns_limit_l_min -23
_diffrn_reflns_number 43414
_diffrn_reflns_theta_full 25.196
_diffrn_reflns_theta_max 29.297
_diffrn_reflns_theta_min 1.596
_diffrn_standards_number 0
_exptl_absorpt_coefficient_mu 0.146
_exptl_absorpt_correction_T_max 0.96
_exptl_absorpt_correction_T_min 0.95
_exptl_absorpt_correction_type multi-scan
_exptl_absorpt_process_details
;
(CrysAlis PRO; Agilent, 2011)
;
_exptl_crystal_density_diffrn 1.114
_exptl_crystal_density_method 'not measured'
_exptl_crystal_F_000 1456.000
_exptl_crystal_size_max 0.450
_exptl_crystal_size_mid 0.350
_exptl_crystal_size_min 0.300
_refine_diff_density_max 1.77
_refine_diff_density_min -0.83
_refine_ls_abs_structure_details
;
Flack (1983), 9230 Friedel pairs
;
_refine_ls_abs_structure_Flack -0.08(10)
_refine_ls_extinction_method None
_refine_ls_goodness_of_fit_ref 1.0883
_refine_ls_hydrogen_treatment mixed
_refine_ls_matrix_type full
_refine_ls_number_parameters 883
_refine_ls_number_reflns 17831
_refine_ls_number_restraints 141
_refine_ls_R_factor_all 0.1133
_refine_ls_R_factor_gt 0.0960
_refine_ls_shift/su_max 0.0091943
_refine_ls_shift/su_mean 0.0002136
_refine_ls_structure_factor_coef Fsqd
_refine_ls_weighting_details
;
 Method, part 1, Chebychev polynomial, (Watkin, 1994, Prince, 1982)
 [weight] = 1.0/[A~0~*T~0~(x)+A~1~*T~1~(x) ... +A~n-1~]*T~n-1~(x)]
 where A~i~ are the Chebychev coefficients listed below and x= Fcalc/Fmax
 Method = Robust Weighting (Prince, 1982)
 W = [weight] * [1-(deltaF/6*sigmaF)^2^]^2^
 A~i~ are:
 419. 494. 196.
;
_refine_ls_weighting_scheme calc
_refine_ls_wR_factor_all 0.1199
_refine_ls_wR_factor_gt 0.1131
_refine_ls_wR_factor_ref 0.1184
_reflns_number_gt 14523
_reflns_number_total 18366
_reflns_threshold_expression I>2.0\s(I)
_cod_data_source_file fp3025sup1.cif
_cod_data_source_block I
_cod_original_cell_volume 3928.67(14)
_cod_original_sg_symbol_H-M 'P 21'
_cod_original_formula_sum 'C17 H36 N3 O1 P1'
_cod_database_code 2311850

loop_
_symmetry_equiv_pos_as_xyz
x,y,z
-x,y+1/2,-z

loop_
_atom_site_type_symbol
_atom_site_label
_atom_site_fract_x
_atom_site_fract_y
_atom_site_fract_z
_atom_site_U_iso_or_equiv
_atom_site_adp_type
_atom_site_occupancy
_atom_site_disorder_assembly
_atom_site_disorder_group
P P101 0.86815(10) 0.94106(9) 0.24530(7) 0.0408 Uani 1.0000 . .
O O102 0.7937(3) 0.9650(2) 0.30906(19) 0.0536 Uani 1.0000 . .
N N103 0.9881(3) 0.9840(2) 0.2551(2) 0.0441 Uani 1.0000 . .
C C104 0.9918(5) 1.0510(3) 0.2919(4) 0.0719 Uani 1.0000 . .
H H1041 0.9916 1.0883 0.2550 0.0969 Uiso 1.0000 . .
H H1042 0.9294 1.0562 0.3254 0.0969 Uiso 1.0000 . .
H H1043 1.0580 1.0533 0.3232 0.0971 Uiso 1.0000 . .
C C105 1.0827(3) 0.9655(3) 0.2013(3) 0.0375 Uani 1.0000 . .
H H1051 1.0695 0.9186 0.1832 0.0421 Uiso 1.0000 . .
C C106 1.0886(4) 1.0124(3) 0.1305(3) 0.0576 Uani 1.0000 . .
H H1061 1.1028 1.0599 0.1461 0.0618 Uiso 1.0000 . .
H H1062 1.0179 1.0119 0.1028 0.0618 Uiso 1.0000 . .
C C107 1.1837(5) 0.9866(4) 0.0760(3) 0.0735 Uani 1.0000 . .
H H1071 1.1681 0.9395 0.0594 0.0846 Uiso 1.0000 . .
H H1072 1.1872 1.0166 0.0314 0.0850 Uiso 1.0000 . .
C C108 1.2923(5) 0.9870(4) 0.1187(4) 0.0891 Uani 1.0000 . .
H H1081 1.3097 1.0346 0.1330 0.1067 Uiso 1.0000 . .
H H1082 1.3491 0.9693 0.0847 0.1070 Uiso 1.0000 . .
C C109 1.2873(4) 0.9414(4) 0.1898(4) 0.0739 Uani 1.0000 . .
H H1091 1.2735 0.8934 0.1747 0.0869 Uiso 1.0000 . .
H H1092 1.3574 0.9439 0.2172 0.0873 Uiso 1.0000 . .
C C110 1.1924(4) 0.9668(3) 0.2459(3) 0.0529 Uani 1.0000 . .
H H1101 1.2077 1.0131 0.2649 0.0599 Uiso 1.0000 . .
H H1102 1.1857 0.9346 0.2894 0.0598 Uiso 1.0000 . .
N N111 0.8095(3) 0.9479(2) 0.1595(2) 0.0443 Uani 1.0000 . .
H H1111 0.841(3) 0.9256(19) 0.1239(10) 0.0501 Uiso 1.0000 . .
C C112 0.7273(5) 0.9985(3) 0.1331(3) 0.0559 Uani 1.0000 . .
C C113 0.7262(6) 1.0005(4) 0.0439(3) 0.0776 Uani 1.0000 . .
H H1131 0.7116 0.9557 0.0221 0.1087 Uiso 1.0000 . .
H H1132 0.7981 1.0169 0.0294 0.1091 Uiso 1.0000 . .
H H1133 0.6709 1.0329 0.0264 0.1088 Uiso 1.0000 . .
C C114 0.6094(5) 0.9799(5) 0.1599(4) 0.0920 Uani 1.0000 . .
H H1141 0.5920 0.9336 0.1420 0.1227 Uiso 1.0000 . .
H H1142 0.5568 1.0126 0.1390 0.1228 Uiso 1.0000 . .
H H1143 0.6088 0.9812 0.2163 0.1227 Uiso 1.0000 . .
C C115 0.7566(6) 1.0719(4) 0.1629(4) 0.0775 Uani 1.0000 . .
H H1151 0.7541 1.0731 0.2192 0.1137 Uiso 1.0000 . .
H H1152 0.7045 1.1049 0.1410 0.1141 Uiso 1.0000 . .
H H1153 0.8306 1.0822 0.1454 0.1138 Uiso 1.0000 . .
N N116 0.9027(4) 0.8601(3) 0.2464(2) 0.0479 Uani 1.0000 . .
H H1161 0.884(3) 0.8385(11) 0.2058(16) 0.0621 Uiso 1.0000 . .
C C117 0.9836(4) 0.8242(3) 0.2939(3) 0.0467 Uani 1.0000 . .
H H1171 1.0571 0.8426 0.2798 0.0541 Uiso 1.0000 . .
C C118 0.9672(6) 0.8376(3) 0.3815(3) 0.0701 Uani 1.0000 . .
H H1811 0.9733 0.8873 0.3894 0.0787 Uiso 1.0000 . .
H H1182 0.8942 0.8222 0.3978 0.0790 Uiso 1.0000 . .
C C119 1.0538(6) 0.8015(3) 0.4307(4) 0.0717 Uani 1.0000 . .
H H1191 1.1258 0.8212 0.4180 0.0877 Uiso 1.0000 . .
H H1192 1.0392 0.8094 0.4855 0.0882 Uiso 1.0000 . .
C C120 1.0604(6) 0.7256(4) 0.4164(4) 0.0763 Uani 1.0000 . .
H H1201 1.1222 0.7051 0.4450 0.0838 Uiso 1.0000 . .
H H1202 0.9912 0.7056 0.4342 0.0840 Uiso 1.0000 . .
C C121 1.0732(6) 0.7092(4) 0.3278(4) 0.0754 Uani 1.0000 . .
H H1211 1.1465 0.7239 0.3101 0.0860 Uiso 1.0000 . .
H H1212 1.0645 0.6593 0.3201 0.0859 Uiso 1.0000 . .
C C122 0.9885(5) 0.7481(3) 0.2798(4) 0.0667 Uani 1.0000 . .
H H1221 1.0056 0.7396 0.2251 0.0761 Uiso 1.0000 . .
H H1223 0.9152 0.7296 0.2923 0.0759 Uiso 1.0000 . .
P P201 0.36355(12) 0.30472(9) 0.25482(8) 0.0464 Uani 1.0000 . .
O O202 0.2851(3) 0.2863(2) 0.1898(2) 0.0606 Uani 1.0000 . .
N N203 0.4854(4) 0.2623(3) 0.2390(2) 0.0530 Uani 1.0000 . .
C C204 0.4823(5) 0.1981(3) 0.1939(4) 0.0748 Uani 1.0000 . .
H H2041 0.4089 0.1915 0.1726 0.1019 Uiso 1.0000 . .
H H2042 0.5029 0.1598 0.2266 0.1020 Uiso 1.0000 . .
H H2043 0.5329 0.2028 0.1516 0.1018 Uiso 1.0000 . .
C C205 0.5771(4) 0.2708(3) 0.2938(2) 0.0355 Uani 1.0000 . .
H H2051 0.5665 0.3152 0.3188 0.0402 Uiso 1.0000 . .
C C206 0.6892(4) 0.2742(4) 0.2524(3) 0.0610 Uani 1.0000 . .
H H2061 0.7013 0.2292 0.2261 0.0651 Uiso 1.0000 . .
H H2062 0.6880 0.3109 0.2137 0.0653 Uiso 1.0000 . .
C C207 0.7838(5) 0.2869(4) 0.3097(4) 0.0793 Uani 1.0000 . .
H H2071 0.8539 0.2887 0.2809 0.0878 Uiso 1.0000 . .
H H2072 0.7725 0.3309 0.3365 0.0879 Uiso 1.0000 . .
C C208 0.7921(4) 0.2288(4) 0.3703(3) 0.0762 Uani 1.0000 . .
H H2081 0.8521 0.2379 0.4071 0.0927 Uiso 1.0000 . .
H H2082 0.8046 0.1843 0.3451 0.0932 Uiso 1.0000 . .
C C209 0.6788(5) 0.2254(5) 0.4145(4) 0.1040 Uani 1.0000 . .
H H2091 0.6689 0.2717 0.4383 0.1210 Uiso 1.0000 . .
H H2092 0.6810 0.1901 0.4551 0.1211 Uiso 1.0000 . .
C C210 0.5837(5) 0.2130(4) 0.3574(4) 0.0716 Uani 1.0000 . .
H H2101 0.5968 0.1686 0.3312 0.0808 Uiso 1.0000 . .
H H2102 0.5133 0.2118 0.3856 0.0809 Uiso 1.0000 . .
N N211 0.3118(3) 0.2907(2) 0.3391(2) 0.0459 Uani 1.0000 . .
H H2111 0.344(3) 0.3120(19) 0.3765(9) 0.0539 Uiso 1.0000 . .
C C212 0.2305(4) 0.2358(3) 0.3630(3) 0.0543 Uani 1.0000 . .
C C214 0.1102(4) 0.2556(4) 0.3346(4) 0.0626 Uani 1.0000 . .
H H2141 0.0870 0.2978 0.3603 0.0909 Uiso 1.0000 . .
H H2142 0.0622 0.2177 0.3476 0.0909 Uiso 1.0000 . .
H H2143 0.1105 0.2630 0.2794 0.0911 Uiso 1.0000 . .
C C213 0.2290(5) 0.2328(3) 0.4521(3) 0.0631 Uani 1.0000 . .
H H2131 0.2988 0.2168 0.4706 0.0887 Uiso 1.0000 . .
H H2132 0.2147 0.2780 0.4729 0.0884 Uiso 1.0000 . .
H H2133 0.1727 0.2013 0.4697 0.0889 Uiso 1.0000 . .
C C215 0.2577(5) 0.1677(3) 0.3287(4) 0.0717 Uani 1.0000 . .
H H2151 0.3319 0.1559 0.3431 0.1031 Uiso 1.0000 . .
H H2152 0.2065 0.1333 0.3473 0.1028 Uiso 1.0000 . .
H H2153 0.2512 0.1707 0.2730 0.1028 Uiso 1.0000 . .
N N216 0.3992(3) 0.3857(2) 0.2622(2) 0.0472 Uani 1.0000 . .
H H2161 0.425(2) 0.3896(12) 0.3081(10) 0.0615 Uiso 1.0000 . .
C C217 0.4758(4) 0.4227(3) 0.2139(3) 0.0543 Uani 1.0000 . .
H H2171 0.5504 0.4049 0.2283 0.0602 Uiso 1.0000 . .
C C218 0.4569(6) 0.4097(3) 0.1266(3) 0.0698 Uani 1.0000 . .
H H2182 0.3820 0.4242 0.1122 0.0829 Uiso 1.0000 . .
H H2181 0.4663 0.3601 0.1165 0.0827 Uiso 1.0000 . .
C C219 0.5386(6) 0.4498(4) 0.0780(4) 0.0875 Uani 1.0000 . .
H H2191 0.6130 0.4304 0.0879 0.0960 Uiso 1.0000 . .
H H2192 0.5185 0.4434 0.0231 0.0962 Uiso 1.0000 . .
C C220 0.5390(7) 0.5251(4) 0.0950(4) 0.0914 Uani 1.0000 . .
H H2201 0.5985 0.5471 0.0660 0.1009 Uiso 1.0000 . .
H H2202 0.4680 0.5443 0.0788 0.1011 Uiso 1.0000 . .
C C221 0.5600(6) 0.5403(4) 0.1810(4) 0.0865 Uani 1.0000 . .
H H2211 0.5509 0.5904 0.1913 0.0960 Uiso 1.0000 . .
H H2212 0.6364 0.5264 0.1944 0.0961 Uiso 1.0000 . .
C C222 0.4757(5) 0.4987(3) 0.2314(4) 0.0700 Uani 1.0000 . .
H H2221 0.4944 0.5077 0.2862 0.0776 Uiso 1.0000 . .
H H2222 0.4005 0.5161 0.2192 0.0773 Uiso 1.0000 . .
P P301 0.09668(10) 0.32332(9) 0.02250(7) 0.0381 Uani 1.0000 . .
O O302 0.0704(3) 0.3599(2) -0.0514(2) 0.0560 Uani 1.0000 . .
N N303 -0.0048(3) 0.2667(2) 0.0372(2) 0.0454 Uani 1.0000 . .
C C304 -0.0020(4) 0.2238(3) 0.1079(3) 0.0545 Uani 1.0000 . .
H H3041 0.0683 0.2287 0.1327 0.0772 Uiso 1.0000 . .
H H3042 -0.0147 0.1761 0.0954 0.0771 Uiso 1.0000 . .
H H3043 -0.0583 0.2399 0.1429 0.0774 Uiso 1.0000 . .
C C305 -0.1035(4) 0.2606(3) -0.0135(3) 0.0532 Uani 1.0000 . .
H H3051 -0.0939 0.2934 -0.0566 0.0577 Uiso 1.0000 . .
C C306 -0.2113(4) 0.2821(3) 0.0285(4) 0.0625 Uani 1.0000 . .
H H3061 -0.2231 0.2505 0.0722 0.0692 Uiso 1.0000 . .
H H3062 -0.2065 0.3298 0.0479 0.0688 Uiso 1.0000 . .
C C307 -0.3118(5) 0.2757(4) -0.0273(4) 0.0783 Uani 1.0000 . .
H H3071 -0.3783 0.2860 0.0017 0.0902 Uiso 1.0000 . .
H H3072 -0.3048 0.3090 -0.0700 0.0899 Uiso 1.0000 . .
C C308 -0.3227(5) 0.2043(4) -0.0614(4) 0.0739 Uani 1.0000 . .
H H3081 -0.3355 0.1721 -0.0198 0.0859 Uiso 1.0000 . .
H H3082 -0.3847 0.2032 -0.0971 0.0860 Uiso 1.0000 . .
C C309 -0.2156(6) 0.1841(4) -0.1035(4) 0.0905 Uani 1.0000 . .
H H3091 -0.2213 0.1366 -0.1211 0.1052 Uiso 1.0000 . .
H H3092 -0.2039 0.2148 -0.1478 0.1050 Uiso 1.0000 . .
C C310 -0.1173(5) 0.1897(4) -0.0474(4) 0.0712 Uani 1.0000 . .
H H3101 -0.1270 0.1557 -0.0061 0.0826 Uiso 1.0000 . .
H H3102 -0.0517 0.1781 -0.0763 0.0833 Uiso 1.0000 . .
N N311 0.2173(3) 0.2837(2) 0.0255(2) 0.0545 Uani 1.0000 . .
H H3111 0.240(2) 0.2765(17) 0.0725(10) 0.0592 Uiso 1.0000 . .
C C312 0.2608(3) 0.2321(2) -0.0278(2) 0.0617 Uani 1.0000 . .
C C3131 0.3317(19) 0.1831(9) 0.0203(5) 0.0922 Uani 0.233(8) 1 2
H H3132 0.3358 0.1386 -0.0051 0.1238 Uiso 0.233(8) 1 2
H H3133 0.4057 0.2011 0.0282 0.1238 Uiso 0.233(8) 1 2
H H3134 0.2960 0.1779 0.0701 0.1238 Uiso 0.233(8) 1 2
C C3132 0.2256(7) 0.1620(3) 0.0030(4) 0.0844 Uani 0.767(8) 1 1
H H3135 0.2535 0.1264 -0.0301 0.1169 Uiso 0.767(8) 1 1
H H3136 0.2542 0.1557 0.0546 0.1169 Uiso 0.767(8) 1 1
H H3137 0.1465 0.1599 0.0037 0.1169 Uiso 0.767(8) 1 1
C C3141 0.1796(7) 0.1856(9) -0.0649(11) 0.0941 Uani 0.233(8) 1 2
H H3142 0.2156 0.1532 -0.0983 0.1216 Uiso 0.233(8) 1 2
H H3143 0.1343 0.2160 -0.0955 0.1216 Uiso 0.233(8) 1 2
H H3144 0.1345 0.1612 -0.0287 0.1216 Uiso 0.233(8) 1 2
C C3142 0.2151(5) 0.2324(4) -0.1076(4) 0.0804 Uani 0.767(8) 1 1
H H3145 0.2078 0.1859 -0.1278 0.1133 Uiso 0.767(8) 1 1
H H3146 0.2630 0.2589 -0.1411 0.1133 Uiso 0.767(8) 1 1
H H3147 0.1429 0.2540 -0.1060 0.1133 Uiso 0.767(8) 1 1
C C3151 0.3332(19) 0.2700(5) -0.0877(10) 0.1255 Uani 0.233(8) 1 2
H H3152 0.4088 0.2546 -0.0808 0.1751 Uiso 0.233(8) 1 2
H H3153 0.3293 0.3193 -0.0789 0.1751 Uiso 0.233(8) 1 2
H H3154 0.3087 0.2599 -0.1402 0.1751 Uiso 0.233(8) 1 2
C C3152 0.3865(5) 0.2377(4) -0.0263(4) 0.1054 Uani 0.767(8) 1 1
H H3155 0.4187 0.2046 -0.0607 0.1768 Uiso 0.767(8) 1 1
H H3156 0.4063 0.2834 -0.0426 0.1768 Uiso 0.767(8) 1 1
H H3157 0.4134 0.2300 0.0255 0.1768 Uiso 0.767(8) 1 1
N N316 0.1110(3) 0.3734(2) 0.0984(2) 0.0474 Uani 1.0000 . .
H H3161 0.155(3) 0.3577(15) 0.1338(12) 0.0543 Uiso 1.0000 . .
C C317 0.0261(5) 0.4224(3) 0.1250(3) 0.0577 Uani 1.0000 . .
C C3182 0.0087(17) 0.4132(12) 0.2113(7) 0.1051 Uani 0.443(9) 1 4
C C3181 -0.0517(12) 0.4045(8) 0.1883(9) 0.1026 Uani 0.557(9) 1 3
H H3182 -0.0112 0.3944 0.2350 0.1100 Uiso 0.557(9) 1 3
H H3183 -0.0906 0.3640 0.1714 0.1100 Uiso 0.557(9) 1 3
H H3184 0.0764 0.4240 0.2380 0.1110 Uiso 0.443(9) 1 4
H H3185 -0.0089 0.3655 0.2192 0.1150 Uiso 0.443(9) 1 4
C C3191 -0.1351(10) 0.4608(6) 0.1996(10) 0.0880 Uani 0.557(9) 1 3
H H3192 -0.1800 0.4447 0.2415 0.1193 Uiso 0.557(9) 1 3
H H3193 -0.1808 0.4690 0.1548 0.1193 Uiso 0.557(9) 1 3
H H3194 -0.0754 0.4504 0.3064 0.1136 Uiso 0.443(9) 1 4
C C3192 -0.0815(16) 0.4529(6) 0.2510(9) 0.0839 Uani 0.443(9) 1 4
H H3195 -0.1514 0.4343 0.2346 0.1136 Uiso 0.443(9) 1 4
C C320 -0.0781(6) 0.5267(4) 0.2245(4) 0.0877 Uani 1.0000 . .
H H3201 -0.1333 0.5616 0.2314 0.0975 Uiso 0.557(9) 1 3
H H3202 -0.0390 0.5197 0.2725 0.0975 Uiso 0.557(9) 1 3
H H3203 -0.1410 0.5512 0.2438 0.0975 Uiso 0.443(9) 1 4
H H3204 -0.0117 0.5475 0.2445 0.0975 Uiso 0.443(9) 1 4
C C3211 0.0034(13) 0.5504(6) 0.1656(10) 0.1062 Uani 0.557(9) 1 3
H H3212 0.0398 0.5915 0.1835 0.1187 Uiso 0.557(9) 1 3
H H3213 -0.0364 0.5603 0.1185 0.1187 Uiso 0.557(9) 1 3
C C3212 -0.0856(15) 0.5255(11) 0.1357(6) 0.1020 Uani 0.443(9) 1 4
H H3214 -0.0769 0.5723 0.1187 0.1249 Uiso 0.443(9) 1 4
H H3215 -0.1544 0.5076 0.1164 0.1249 Uiso 0.443(9) 1 4
C C3221 0.0810(9) 0.4906(5) 0.1497(9) 0.0799 Uani 0.557(9) 1 3
H H3222 0.1274 0.5054 0.1081 0.0970 Uiso 0.557(9) 1 3
H H3223 0.1252 0.4828 0.1954 0.0970 Uiso 0.557(9) 1 3
C C3222 0.0114(15) 0.4927(7) 0.0947(11) 0.0918 Uani 0.443(9) 1 4
H H3224 0.0790 0.5160 0.1076 0.1205 Uiso 0.443(9) 1 4
H H3225 0.0027 0.4906 0.0394 0.1205 Uiso 0.443(9) 1 4
P P401 0.61608(9) 0.92741(8) 0.48006(6) 0.0310 Uani 1.0000 . .
O O402 0.5975(3) 0.89586(19) 0.55880(18) 0.0436 Uani 1.0000 . .
N N403 0.5062(3) 0.9748(2) 0.4578(2) 0.0417 Uani 1.0000 . .
C C404 0.5087(4) 1.0179(3) 0.3879(3) 0.0532 Uani 1.0000 . .
H H4041 0.4360 1.0282 0.3689 0.0745 Uiso 1.0000 . .
H H4042 0.5440 1.0607 0.3994 0.0742 Uiso 1.0000 . .
H H4043 0.5492 0.9939 0.3496 0.0741 Uiso 1.0000 . .
C C405 0.4086(4) 0.9844(3) 0.5103(3) 0.0461 Uani 1.0000 . .
H H4051 0.4199 0.9540 0.5547 0.0521 Uiso 1.0000 . .
C C406 0.3997(4) 1.0583(3) 0.5393(4) 0.0600 Uani 1.0000 . .
H H4061 0.3869 1.0885 0.4956 0.0719 Uiso 1.0000 . .
H H4062 0.4665 1.0724 0.5659 0.0720 Uiso 1.0000 . .
C C407 0.2988(5) 1.0653(5) 0.5966(4) 0.0918 Uani 1.0000 . .
H H4071 0.3122 1.0350 0.6405 0.1090 Uiso 1.0000 . .
H H4072 0.2920 1.1132 0.6143 0.1089 Uiso 1.0000 . .
C C408 0.1938(4) 1.0416(4) 0.5579(4) 0.0666 Uani 1.0000 . .
H H4081 0.1769 1.0724 0.5157 0.0788 Uiso 1.0000 . .
H H4082 0.1349 1.0438 0.5956 0.0794 Uiso 1.0000 . .
C C409 0.2033(5) 0.9685(4) 0.5282(4) 0.0789 Uani 1.0000 . .
H H4091 0.1357 0.9569 0.4988 0.0936 Uiso 1.0000 . .
H H4092 0.2128 0.9369 0.5719 0.0939 Uiso 1.0000 . .
C C410 0.3018(4) 0.9613(3) 0.4717(4) 0.0584 Uani 1.0000 . .
H H4101 0.3089 0.9131 0.4560 0.0689 Uiso 1.0000 . .
H H4102 0.2887 0.9904 0.4261 0.0689 Uiso 1.0000 . .
N N411 0.7324(3) 0.9710(3) 0.4737(2) 0.0468 Uani 1.0000 . .
H H4111 0.752(3) 0.981(2) 0.4272(10) 0.0517 Uiso 1.0000 . .
C C412 0.7965(4) 1.0050(3) 0.5355(3) 0.0450 Uani 1.0000 . .
C C413 0.8877(5) 1.0498(3) 0.4961(3) 0.0626 Uani 1.0000 . .
H H4131 0.9341 1.0203 0.4645 0.0879 Uiso 1.0000 . .
H H4132 0.9328 1.0720 0.5361 0.0873 Uiso 1.0000 . .
H H4133 0.8528 1.0848 0.4632 0.0878 Uiso 1.0000 . .
C C414 0.7255(5) 1.0500(4) 0.5878(4) 0.0730 Uani 1.0000 . .
H H4141 0.6944 1.0882 0.5579 0.1057 Uiso 1.0000 . .
H H4142 0.7724 1.0685 0.6282 0.1060 Uiso 1.0000 . .
H H4143 0.6683 1.0229 0.6107 0.1058 Uiso 1.0000 . .
C C415 0.8564(5) 0.9508(4) 0.5845(4) 0.0788 Uani 1.0000 . .
H H4151 0.9039 0.9732 0.6233 0.1119 Uiso 1.0000 . .
H H4152 0.8005 0.9233 0.6097 0.1119 Uiso 1.0000 . .
H H4153 0.9006 0.9213 0.5512 0.1122 Uiso 1.0000 . .
N N416 0.6322(3) 0.8731(2) 0.4070(2) 0.0402 Uani 1.0000 . .
H H4161 0.6940(17) 0.8732(19) 0.3845(17) 0.0464 Uiso 1.0000 . .
C C417 0.5442(4) 0.8346(3) 0.3689(3) 0.0493 Uani 1.0000 . .
H H4171 0.4903 0.8682 0.3496 0.0547 Uiso 1.0000 . .
C C418 0.5920(6) 0.7965(4) 0.2966(4) 0.1023 Uani 1.0000 . .
H H4181 0.6263 0.8304 0.2621 0.1039 Uiso 1.0000 . .
H H4182 0.6464 0.7624 0.3147 0.1040 Uiso 1.0000 . .
C C419 0.4971(7) 0.7590(5) 0.2519(4) 0.1057 Uani 1.0000 . .
H H4191 0.4457 0.7952 0.2332 0.1197 Uiso 1.0000 . .
H H4192 0.5282 0.7332 0.2087 0.1200 Uiso 1.0000 . .
C C420 0.4350(6) 0.7115(4) 0.3024(5) 0.0810 Uani 1.0000 . .
H H4201 0.4833 0.6737 0.3185 0.0919 Uiso 1.0000 . .
H H4202 0.3725 0.6934 0.2739 0.0918 Uiso 1.0000 . .
C C421 0.3951(7) 0.7478(5) 0.3730(5) 0.1161 Uani 1.0000 . .
H H4211 0.3377 0.7804 0.3580 0.1361 Uiso 1.0000 . .
H H4212 0.3650 0.7128 0.4079 0.1356 Uiso 1.0000 . .
C C422 0.4867(6) 0.7858(4) 0.4186(4) 0.0813 Uani 1.0000 . .
H H4221 0.4545 0.8107 0.4623 0.1009 Uiso 1.0000 . .
H H4222 0.5405 0.7521 0.4385 0.1009 Uiso 1.0000 . .
H H3171 -0.0160 0.4335 0.0792 0.0622 Uiso 0.557(9) 1 3
H H3172 -0.0378 0.4011 0.1019 0.0622 Uiso 0.443(9) 1 4

loop_
_atom_site_aniso_label
_atom_site_aniso_U_11
_atom_site_aniso_U_22
_atom_site_aniso_U_33
_atom_site_aniso_U_12
_atom_site_aniso_U_13
_atom_site_aniso_U_23
P101 0.0352(6) 0.0506(9) 0.0367(6) -0.0070(6) 0.0093(5) -0.0016(6)
O102 0.0399(19) 0.083(3) 0.0379(19) -0.0087(19) 0.0166(15) -0.0070(19)
N103 0.040(2) 0.056(3) 0.037(2) -0.0121(19) 0.0102(18) -0.017(2)
C104 0.055(4) 0.073(5) 0.088(5) -0.024(3) 0.033(3) -0.031(4)
C105 0.029(2) 0.050(3) 0.034(2) -0.008(2) 0.0084(19) -0.008(2)
C106 0.032(3) 0.087(5) 0.054(3) -0.008(3) 0.010(2) 0.003(3)
C107 0.062(4) 0.113(6) 0.047(3) -0.001(4) 0.025(3) 0.018(4)
C108 0.043(4) 0.146(8) 0.079(5) -0.015(4) 0.035(3) 0.000(5)
C109 0.034(3) 0.111(6) 0.076(4) 0.008(4) -0.004(3) -0.025(4)
C110 0.042(3) 0.066(4) 0.050(3) -0.007(3) 0.006(2) -0.008(3)
N111 0.034(2) 0.061(3) 0.0377(17) 0.004(2) 0.0121(14) -0.003(2)
C112 0.044(3) 0.074(4) 0.050(3) 0.014(3) 0.013(3) 0.003(3)
C113 0.089(5) 0.099(6) 0.045(4) 0.024(4) 0.004(3) 0.010(4)
C114 0.044(4) 0.167(9) 0.065(4) 0.002(4) 0.019(3) 0.008(5)
C115 0.068(4) 0.079(5) 0.085(5) 0.016(4) -0.004(4) -0.010(4)
N116 0.038(2) 0.061(2) 0.044(3) -0.003(2) 0.005(2) 0.020(2)
C117 0.038(3) 0.054(3) 0.048(3) -0.011(3) 0.006(2) -0.002(3)
C118 0.091(5) 0.067(4) 0.052(4) 0.025(4) 0.007(3) 0.000(3)
C119 0.085(5) 0.072(5) 0.059(4) 0.021(4) 0.000(3) 0.004(3)
C120 0.079(5) 0.080(5) 0.070(5) 0.006(4) -0.008(4) 0.018(4)
C121 0.078(5) 0.063(4) 0.085(5) 0.016(4) -0.012(4) -0.008(4)
C122 0.070(4) 0.067(4) 0.063(4) 0.009(3) -0.015(3) -0.013(3)
P201 0.0449(7) 0.0553(9) 0.0389(7) 0.0122(7) -0.0074(5) -0.0093(6)
O202 0.048(2) 0.088(3) 0.0461(19) 0.014(2) -0.0079(15) -0.010(2)
N203 0.051(2) 0.065(3) 0.043(2) 0.020(2) -0.0087(19) -0.019(2)
C204 0.061(4) 0.074(5) 0.089(5) 0.017(4) -0.001(4) -0.034(4)
C205 0.031(2) 0.048(3) 0.028(2) 0.002(2) 0.0008(18) -0.003(2)
C206 0.047(3) 0.087(5) 0.049(3) 0.010(3) 0.010(3) 0.021(3)
C207 0.044(3) 0.103(6) 0.090(5) -0.011(4) 0.020(3) 0.008(4)
C208 0.032(3) 0.148(7) 0.049(3) 0.013(4) -0.010(3) 0.015(4)
C209 0.045(4) 0.199(10) 0.068(5) 0.002(5) 0.000(3) 0.065(6)
C210 0.041(3) 0.101(6) 0.073(4) 0.003(3) 0.005(3) 0.027(4)
N211 0.038(2) 0.056(3) 0.0435(18) -0.002(2) -0.0106(16) -0.007(2)
C212 0.046(3) 0.059(4) 0.059(4) -0.014(3) 0.004(3) 0.007(3)
C214 0.027(3) 0.085(5) 0.076(4) -0.005(3) -0.006(3) 0.009(4)
C213 0.064(4) 0.071(4) 0.054(4) -0.020(3) -0.005(3) 0.008(3)
C215 0.068(4) 0.060(4) 0.087(5) -0.014(3) 0.004(4) -0.006(4)
N216 0.040(2) 0.0606(19) 0.041(2) 0.0109(18) 0.0015(19) 0.009(2)
C217 0.040(3) 0.066(4) 0.056(3) 0.000(3) -0.002(2) -0.001(3)
C218 0.087(5) 0.073(5) 0.050(3) -0.010(4) 0.020(3) 0.002(3)
C219 0.086(5) 0.092(6) 0.084(5) -0.020(5) 0.021(4) 0.002(5)
C220 0.097(6) 0.100(7) 0.077(5) -0.027(5) 0.023(4) 0.021(5)
C221 0.071(5) 0.096(6) 0.092(6) -0.020(4) 0.013(4) -0.002(5)
C222 0.071(4) 0.073(5) 0.066(4) 0.012(4) 0.028(3) 0.025(4)
P301 0.0311(6) 0.0518(8) 0.0314(6) -0.0016(6) 0.0017(5) 0.0080(6)
O302 0.038(2) 0.079(3) 0.051(2) -0.0159(19) -0.0031(17) 0.018(2)
N303 0.047(2) 0.058(3) 0.031(2) -0.003(2) -0.0035(18) 0.020(2)
C304 0.047(3) 0.077(4) 0.039(3) -0.008(3) 0.001(2) 0.017(3)
C305 0.037(3) 0.087(5) 0.036(3) -0.015(3) 0.003(2) 0.022(3)
C306 0.042(3) 0.065(4) 0.080(5) -0.002(3) 0.012(3) -0.006(3)
C307 0.033(3) 0.090(6) 0.112(6) -0.011(3) 0.002(3) 0.024(5)
C308 0.039(3) 0.113(6) 0.069(4) -0.009(4) -0.012(3) 0.015(4)
C309 0.068(5) 0.127(7) 0.076(5) -0.007(4) -0.015(4) -0.030(5)
C310 0.040(3) 0.100(6) 0.073(4) 0.005(3) -0.006(3) -0.020(4)
N311 0.039(2) 0.087(4) 0.037(2) 0.008(2) -0.0046(19) -0.010(2)
C312 0.063(4) 0.072(4) 0.050(3) 0.022(3) 0.002(3) -0.008(3)
C3131 0.116(17) 0.069(15) 0.091(16) 0.037(13) -0.005(14) 0.010(12)
C3132 0.098(8) 0.076(7) 0.080(7) 0.014(6) 0.019(6) -0.007(5)
C3141 0.092(16) 0.15(2) 0.040(13) 0.020(15) -0.020(13) -0.034(14)
C3142 0.048(5) 0.155(10) 0.037(4) 0.014(5) -0.005(4) -0.024(5)
C3151 0.081(16) 0.21(2) 0.084(16) 0.003(15) 0.050(12) 0.000(14)
C3152 0.040(5) 0.195(13) 0.081(7) 0.016(6) 0.013(4) -0.052(8)
N316 0.041(2) 0.061(3) 0.040(2) 0.005(2) -0.0007(19) 0.004(2)
C317 0.065(4) 0.066(4) 0.042(3) 0.012(3) -0.001(3) -0.007(3)
C3182 0.095(15) 0.097(13) 0.124(14) 0.053(13) 0.064(12) 0.023(11)
C3181 0.073(11) 0.089(9) 0.147(13) 0.012(9) 0.082(10) 0.036(10)
C3191 0.090(10) 0.074(8) 0.101(11) 0.022(6) 0.032(8) -0.012(8)
C3192 0.125(13) 0.072(10) 0.055(9) 0.037(9) 0.020(9) 0.010(8)
C320 0.089(5) 0.083(6) 0.092(6) 0.011(4) 0.030(4) -0.012(4)
C3211 0.140(13) 0.075(10) 0.104(12) 0.012(10) 0.063(11) 0.009(8)
C3212 0.099(13) 0.109(14) 0.098(13) 0.044(12) 0.031(11) 0.027(11)
C3221 0.066(8) 0.087(9) 0.088(9) 0.012(7) 0.045(7) -0.020(8)
C3222 0.083(11) 0.107(12) 0.086(11) 0.044(10) 0.039(9) 0.028(10)
P401 0.0288(6) 0.0361(7) 0.0282(6) -0.0017(5) 0.0043(4) 0.0024(5)
O402 0.0380(19) 0.056(2) 0.0365(18) 0.0125(16) 0.0051(15) 0.0104(16)
N403 0.041(2) 0.053(3) 0.031(2) 0.006(2) 0.0057(17) 0.0107(19)
C404 0.044(3) 0.070(4) 0.045(3) 0.005(3) 0.010(2) 0.020(3)
C405 0.038(3) 0.067(4) 0.033(3) 0.011(3) 0.008(2) 0.013(3)
C406 0.030(3) 0.080(5) 0.070(4) -0.003(3) 0.011(3) -0.028(3)
C407 0.053(4) 0.157(8) 0.066(4) 0.021(5) 0.014(3) -0.027(5)
C408 0.039(3) 0.086(5) 0.075(4) 0.004(3) 0.021(3) 0.002(4)
C409 0.030(3) 0.078(5) 0.128(6) 0.005(3) 0.014(3) 0.014(5)
C410 0.039(3) 0.049(4) 0.087(5) 0.001(3) 0.010(3) -0.018(3)
N411 0.039(2) 0.067(3) 0.035(2) -0.007(2) 0.0099(18) -0.007(2)
C412 0.046(3) 0.050(3) 0.038(3) -0.005(3) 0.001(2) -0.003(2)
C413 0.051(3) 0.083(5) 0.054(4) -0.022(3) 0.014(3) -0.009(3)
C414 0.057(4) 0.092(5) 0.070(4) -0.023(4) 0.023(3) -0.043(4)
C415 0.063(4) 0.103(6) 0.070(4) -0.026(4) -0.007(3) 0.022(4)
N416 0.031(2) 0.049(3) 0.041(2) -0.0075(19) 0.0072(17) -0.004(2)
C417 0.041(3) 0.055(4) 0.051(3) 0.011(3) -0.010(2) -0.011(3)
C418 0.098(6) 0.125(7) 0.085(5) -0.053(5) 0.035(4) -0.044(5)
C419 0.132(7) 0.118(7) 0.067(5) -0.038(6) -0.009(5) -0.019(5)
C420 0.067(4) 0.061(5) 0.114(6) -0.027(4) 0.007(4) -0.022(4)
C421 0.104(6) 0.153(9) 0.092(6) -0.076(6) 0.017(5) -0.029(6)
C422 0.080(5) 0.104(6) 0.061(4) -0.042(4) -0.001(3) -0.004(4)

loop_
_atom_type_symbol
_atom_type_scat_Cromer_Mann_a1
_atom_type_scat_Cromer_Mann_a2
_atom_type_scat_Cromer_Mann_a3
_atom_type_scat_Cromer_Mann_a4
_atom_type_scat_Cromer_Mann_b1
_atom_type_scat_Cromer_Mann_b2
_atom_type_scat_Cromer_Mann_b3
_atom_type_scat_Cromer_Mann_b4
_atom_type_scat_Cromer_Mann_c
_atom_type_scat_dispersion_real
_atom_type_scat_dispersion_imag
_atom_type_scat_source
C 2.3100 1.0200 1.5886 0.8650 20.8439 10.2075 0.5687 51.6512 0.2156 0.0033 0.0016 'International Tables Vol C 4.2.6.8 and 6.1.1.4'
H 0.4930 0.3229 0.1402 0.0408 10.5109 26.1257 3.1424 57.7998 0.0030 0.0000 0.0000 'International Tables Vol C 4.2.6.8 and 6.1.1.4'
N 12.2126 3.1322 2.0125 1.1663 0.0057 9.8933 28.9975 0.5826 -11.5290 0.0061 0.0033 'International Tables Vol C 4.2.6.8 and 6.1.1.4'
O 3.0485 2.2868 1.5463 0.8670 13.2771 5.7011 0.3239 32.9089 0.2508 0.0106 0.0060 'International Tables Vol C 4.2.6.8 and 6.1.1.4'
F 3.5392 2.6412 1.5170 1.0243 10.2825 4.2944 0.2615 26.1476 0.2776 0.0171 0.0103 'International Tables Vol C 4.2.6.8 and 6.1.1.4'
P 6.4345 4.1791 1.7800 1.4908 1.9067 27.1570 0.5260 68.1645 1.1149 0.1023 0.0942 'International Tables Vol C 4.2.6.8 and 6.1.1.4'

loop_
_geom_angle_atom_site_label_1
_geom_angle_atom_site_label_2
_geom_angle_atom_site_label_3
_geom_angle
_geom_angle_publ_flag
O102 P101 N103 107.3(2) yes
O102 P101 N111 112.2(2) yes
N103 P101 N111 114.7(2) yes
O102 P101 N116 116.5(2) yes
N103 P101 N116 104.8(2) yes
N111 P101 N116 101.4(2) yes
O202 P201 N203 107.8(2) yes
O202 P201 N211 112.6(2) yes
N203 P201 N211 113.9(2) yes
O202 P201 N216 116.8(2) yes
N203 P201 N216 104.3(2) yes
N211 P201 N216 101.3(2) yes
P101 N103 C104 120.8(4) yes
P101 N111 C112 128.4(4) yes
P201 N203 C204 118.3(4) yes
P201 N216 C217 127.1(4) yes
P301 N303 C304 119.0(3) yes
P301 N311 C312 128.6(2) yes
P401 N403 C404 118.9(3) yes
P401 N411 C412 129.0(3) yes
O302 P301 N303 107.0(2) yes
O302 P301 N311 115.5(2) yes
N303 P301 N311 110.0(2) yes
O302 P301 N316 114.9(2) yes
N303 P301 N316 110.0(2) yes
N311 P301 N316 99.4(2) yes
O402 P401 N403 107.88(19) yes
O402 P401 N411 113.7(2) yes
N403 P401 N411 112.6(2) yes
O402 P401 N416 116.5(2) yes
N403 P401 N416 106.1(2) yes
N411 P401 N416 99.7(2) yes
P101 N103 C105 118.4(3) yes
P101 N116 C117 130.0(4) yes
P201 N203 C205 119.5(3) yes
P201 N211 C212 128.7(4) yes
P301 N303 C305 123.6(3) yes
P301 N316 C317 124.1(4) yes
P401 N403 C405 124.2(3) yes
P401 N416 C417 125.4(3) yes
C104 N103 C105 117.2(4) no
N103 C104 H1041 112.6 no
N103 C104 H1042 109.6 no
H1041 C104 H1042 108.8 no
N103 C104 H1043 108.0 no
H1041 C104 H1043 109.5 no
H1042 C104 H1043 108.3 no
N103 C105 H1051 106.9 no
N103 C105 C106 112.9(4) no
H1051 C105 C106 108.0 no
N103 C105 C110 110.1(4) no
H1051 C105 C110 108.4 no
C106 C105 C110 110.3(4) no
C105 C106 H1061 110.5 no
C105 C106 H1062 109.7 no
H1061 C106 H1062 107.3 no
C105 C106 C107 109.2(5) no
H1061 C106 C107 109.7 no
H1062 C106 C107 110.4 no
C106 C107 H1071 109.4 no
C106 C107 H1072 108.8 no
H1071 C107 H1072 109.8 no
C106 C107 C108 110.4(5) no
H1071 C107 C108 108.4 no
H1072 C107 C108 110.1 no
C107 C108 H1081 108.4 no
C107 C108 H1082 108.9 no
H1081 C108 H1082 109.5 no
C107 C108 C109 110.7(5) no
H1081 C108 C109 110.9 no
H1082 C108 C109 108.4 no
C108 C109 H1091 110.3 no
C108 C109 H1092 109.0 no
H1091 C109 H1092 108.8 no
C108 C109 C110 110.3(6) no
H1091 C109 C110 109.5 no
H1092 C109 C110 108.9 no
C105 C110 C109 108.6(4) no
C105 C110 H1101 110.2 no
C109 C110 H1101 110.7 no
C105 C110 H1102 107.3 no
C109 C110 H1102 109.5 no
H1101 C110 H1102 110.4 no
P101 N111 H1111 114.6(10) no
H1111 N111 C112 115.4(10) no
N111 C112 C113 109.1(4) no
N111 C112 C114 112.1(5) no
C113 C112 C114 107.8(5) no
N111 C112 C115 111.0(5) no
C113 C112 C115 107.9(5) no
C114 C112 C115 108.8(5) no
C112 C113 H1131 111.6 no
C112 C113 H1132 105.7 no
H1131 C113 H1132 111.1 no
C112 C113 H1133 109.2 no
H1131 C113 H1133 109.9 no
H1132 C113 H1133 109.2 no
C112 C114 H1141 108.5 no
C112 C114 H1142 110.1 no
H1141 C114 H1142 110.3 no
C112 C114 H1143 108.0 no
H1141 C114 H1143 109.7 no
H1142 C114 H1143 110.2 no
C112 C115 H1151 110.0 no
C112 C115 H1152 109.2 no
H1151 C115 H1152 110.3 no
C112 C115 H1153 107.1 no
H1151 C115 H1153 110.1 no
H1152 C115 H1153 110.1 no
P101 N116 H1161 113.9(11) no
H1161 N116 C117 113.6(11) no
N116 C117 H1171 107.0 no
N116 C117 C118 112.3(4) no
H1171 C117 C118 107.6 no
N116 C117 C122 114.2(5) no
H1171 C117 C122 106.1 no
C118 C117 C122 109.2(5) no
C117 C118 H1811 106.9 no
C117 C118 H1182 110.8 no
H1811 C118 H1182 109.3 no
C117 C118 C119 112.0(5) no
H1811 C118 C119 109.1 no
H1182 C118 C119 108.8 no
C118 C119 H1191 108.1 no
C118 C119 H1192 109.9 no
H1191 C119 H1192 109.0 no
C118 C119 C120 113.6(6) no
H1191 C119 C120 107.3 no
H1192 C119 C120 108.8 no
C119 C120 H1201 111.1 no
C119 C120 H1202 107.1 no
H1201 C120 H1202 109.6 no
C119 C120 C121 111.4(6) no
H1201 C120 C121 109.0 no
H1202 C120 C121 108.6 no
C120 C121 H1211 110.0 no
C120 C121 H1212 108.7 no
H1211 C121 H1212 109.8 no
C120 C121 C122 111.0(5) no
H1211 C121 C122 107.1 no
H1212 C121 C122 110.2 no
C121 C122 C117 115.5(5) no
C121 C122 H1221 107.2 no
C117 C122 H1221 109.2 no
C121 C122 H1223 107.9 no
C117 C122 H1223 106.7 no
H1221 C122 H1223 110.3 no
C204 N203 C205 117.0(4) no
N203 C204 H2041 109.5 no
N203 C204 H2042 109.7 no
H2041 C204 H2042 110.5 no
N203 C204 H2043 108.0 no
H2041 C204 H2043 108.4 no
H2042 C204 H2043 110.6 no
N203 C205 H2051 106.5 no
N203 C205 C206 111.9(4) no
H2051 C205 C206 106.7 no
N203 C205 C210 113.8(4) no
H2051 C205 C210 109.1 no
C206 C205 C210 108.4(4) no
C205 C206 H2061 107.9 no
C205 C206 H2062 109.9 no
H2061 C206 H2062 109.1 no
C205 C206 C207 111.5(4) no
H2061 C206 C207 108.9 no
H2062 C206 C207 109.4 no
C206 C207 H2071 108.9 no
C206 C207 H2072 109.8 no
H2071 C207 H2072 109.3 no
C206 C207 C208 111.4(5) no
H2071 C207 C208 108.4 no
H2072 C207 C208 109.0 no
C207 C208 H2081 110.7 no
C207 C208 H2082 110.7 no
H2081 C208 H2082 109.3 no
C207 C208 C209 107.9(5) no
H2081 C208 C209 109.8 no
H2082 C208 C209 108.4 no
C208 C209 H2091 105.7 no
C208 C209 H2092 110.9 no
H2091 C209 H2092 109.8 no
C208 C209 C210 110.4(5) no
H2091 C209 C210 108.4 no
H2092 C209 C210 111.4 no
C205 C210 C209 111.8(6) no
C205 C210 H2101 108.1 no
C209 C210 H2101 108.0 no
C205 C210 H2102 108.9 no
C209 C210 H2102 109.6 no
H2101 C210 H2102 110.4 no
P201 N211 H2111 115.0(10) no
H2111 N211 C212 115.2(10) no
N211 C212 C214 110.2(5) no
N211 C212 C213 108.2(4) no
C214 C212 C213 107.5(5) no
N211 C212 C215 111.7(5) no
C214 C212 C215 107.5(5) no
C213 C212 C215 111.7(5) no
C212 C214 H2141 109.4 no
C212 C214 H2142 107.3 no
H2141 C214 H2142 110.9 no
C212 C214 H2143 109.3 no
H2141 C214 H2143 109.2 no
H2142 C214 H2143 110.6 no
C212 C213 H2131 109.1 no
C212 C213 H2132 110.0 no
H2131 C213 H2132 109.6 no
C212 C213 H2133 110.5 no
H2131 C213 H2133 108.4 no
H2132 C213 H2133 109.2 no
C212 C215 H2151 108.7 no
C212 C215 H2152 109.6 no
H2151 C215 H2152 110.7 no
C212 C215 H2153 109.1 no
H2151 C215 H2153 109.9 no
H2152 C215 H2153 109.0 no
P201 N216 H2161 104.6(13) no
H2161 N216 C217 105.2(13) no
N216 C217 H2171 105.7 no
N216 C217 C218 113.2(5) no
H2171 C217 C218 108.3 no
N216 C217 C222 111.6(5) no
H2171 C217 C222 106.9 no
C218 C217 C222 110.8(5) no
C217 C218 H2182 109.3 no
C217 C218 H2181 108.5 no
H2182 C218 H2181 110.1 no
C217 C218 C219 111.4(6) no
H2182 C218 C219 108.6 no
H2181 C218 C219 109.0 no
C218 C219 H2191 107.9 no
C218 C219 H2192 108.1 no
H2191 C219 H2192 109.7 no
C218 C219 C220 113.2(6) no
H2191 C219 C220 109.6 no
H2192 C219 C220 108.2 no
C219 C220 H2201 109.1 no
C219 C220 H2202 108.5 no
H2201 C220 H2202 109.9 no
C219 C220 C221 112.3(7) no
H2201 C220 C221 107.2 no
H2202 C220 C221 109.9 no
C220 C221 H2211 110.1 no
C220 C221 H2212 108.7 no
H2211 C221 H2212 109.2 no
C220 C221 C222 109.6(6) no
H2211 C221 C222 109.2 no
H2212 C221 C222 110.0 no
C221 C222 C217 113.0(5) no
C221 C222 H2221 107.2 no
C217 C222 H2221 111.4 no
C221 C222 H2222 108.0 no
C217 C222 H2222 107.0 no
H2221 C222 H2222 110.2 no
C304 N303 C305 117.2(4) no
N303 C304 H3041 109.1 no
N303 C304 H3042 110.6 no
H3041 C304 H3042 109.7 no
N303 C304 H3043 108.8 no
H3041 C304 H3043 108.7 no
H3042 C304 H3043 109.8 no
N303 C305 H3051 107.1 no
N303 C305 C306 112.4(5) no
H3051 C305 C306 106.5 no
N303 C305 C310 112.9(5) no
H3051 C305 C310 108.1 no
C306 C305 C310 109.5(5) no
C305 C306 H3061 108.7 no
C305 C306 H3062 111.3 no
H3061 C306 H3062 109.3 no
C305 C306 C307 110.4(5) no
H3061 C306 C307 107.9 no
H3062 C306 C307 109.2 no
C306 C307 H3071 108.3 no
C306 C307 H3072 109.9 no
H3071 C307 H3072 109.1 no
C306 C307 C308 112.3(6) no
H3071 C307 C308 108.5 no
H3072 C307 C308 108.6 no
C307 C308 H3081 108.6 no
C307 C308 H3082 109.4 no
H3081 C308 H3082 109.3 no
C307 C308 C309 110.2(6) no
H3081 C308 C309 109.2 no
H3082 C308 C309 110.2 no
C308 C309 H3091 109.2 no
C308 C309 H3092 109.9 no
H3091 C309 H3092 110.1 no
C308 C309 C310 109.7(5) no
H3091 C309 C310 108.5 no
H3092 C309 C310 109.4 no
C309 C310 C305 113.2(6) no
C309 C310 H3101 108.4 no
C305 C310 H3101 110.3 no
C309 C310 H3102 107.2 no
C305 C310 H3102 108.8 no
H3101 C310 H3102 108.9 no
P301 N311 H3111 111.9(12) no
H3111 N311 C312 111.7(12) no
N311 C312 C3132 106.78(9) no
N311 C312 C3142 116.67(9) no
C3132 C312 C3142 103.05(9) no
N311 C312 C3152 107.78(9) no
C3132 C312 C3152 109.93(9) no
C3142 C312 C3152 112.31(9) no
N311 C312 C3131 106.81(9) no
N311 C312 C3141 116.72(9) no
C3131 C312 C3141 103.09(9) no
N311 C312 C3151 107.68(9) no
C3131 C312 C3151 109.90(9) no
C3141 C312 C3151 112.32(9) no
C312 C3131 H3132 109.8 no
C312 C3131 H3133 111.7 no
H3132 C3131 H3133 109.4 no
C312 C3131 H3134 107.1 no
H3132 C3131 H3134 109.4 no
H3133 C3131 H3134 109.4 no
C312 C3132 H3135 109.6 no
C312 C3132 H3136 109.8 no
H3135 C3132 H3136 109.5 no
C312 C3132 H3137 109.0 no
H3135 C3132 H3137 109.5 no
H3136 C3132 H3137 109.5 no
C312 C3141 H3142 110.9 no
C312 C3141 H3143 103.8 no
H3142 C3141 H3143 109.4 no
C312 C3141 H3144 113.5 no
H3142 C3141 H3144 109.5 no
H3143 C3141 H3144 109.5 no
C312 C3142 H3145 111.2 no
C312 C3142 H3146 109.6 no
H3145 C3142 H3146 109.4 no
C312 C3142 H3147 107.7 no
H3145 C3142 H3147 109.4 no
H3146 C3142 H3147 109.4 no
C312 C3151 H3152 108.2 no
C312 C3151 H3153 109.6 no
H3152 C3151 H3153 109.4 no
C312 C3151 H3154 110.9 no
H3152 C3151 H3154 109.4 no
H3153 C3151 H3154 109.4 no
C312 C3152 H3155 110.6 no
C312 C3152 H3156 108.2 no
H3155 C3152 H3156 109.5 no
C312 C3152 H3157 109.5 no
H3155 C3152 H3157 109.5 no
H3156 C3152 H3157 109.5 no
P301 N316 H3161 114.7(12) no
H3161 N316 C317 115.7(11) no
N316 C317 C3181 121.7(7) no
N316 C317 C3221 109.8(6) no
C3181 C317 C3221 105.7(9) no
N316 C317 H3171 104.8 no
C3181 C317 H3171 108.7 no
C3221 C317 H3171 105.1 no
N316 C317 C3182 109.4(7) no
N316 C317 C3222 124.7(6) no
C3182 C317 C3222 116.1(11) no
N316 C317 H3172 99.0 no
C3182 C317 H3172 103.8 no
C3222 C317 H3172 99.0 no
C317 C3182 H3184 108.7 no
C317 C3182 H3185 106.6 no
H3184 C3182 H3185 109.5 no
C317 C3182 C3192 119.6(12) no
H3184 C3182 C3192 106.8 no
H3185 C3182 C3192 105.4 no
C317 C3181 H3182 110.0 no
C317 C3181 H3183 106.3 no
H3182 C3181 H3183 109.5 no
C317 C3181 C3191 110.9(10) no
H3182 C3181 C3191 112.2 no
H3183 C3181 C3191 107.7 no
C3181 C3191 H3192 104.4 no
C3181 C3191 H3193 113.5 no
H3192 C3191 H3193 109.5 no
C3181 C3191 C320 110.2(11) no
H3192 C3191 C320 108.8 no
H3193 C3191 C320 110.3 no
C3182 C3192 H3194 112.1 no
C3182 C3192 H3195 108.4 no
H3194 C3192 H3195 109.5 no
C3182 C3192 C320 109.1(13) no
H3194 C3192 C320 110.4 no
H3195 C3192 C320 107.2 no
C3191 C320 H3201 108.2 no
C3191 C320 H3202 110.1 no
H3201 C320 H3202 109.4 no
C3191 C320 C3211 111.7(10) no
H3201 C320 C3211 109.5 no
H3202 C320 C3211 107.9 no
C3192 C320 H3203 109.9 no
C3192 C320 H3204 108.4 no
H3203 C320 H3204 109.4 no
C3192 C320 C3212 106.7(11) no
H3203 C320 C3212 108.4 no
H3204 C320 C3212 114.0 no
C320 C3211 H3212 109.8 no
C320 C3211 H3213 107.8 no
H3212 C3211 H3213 109.5 no
C320 C3211 C3221 107.5(9) no
H3212 C3211 C3221 114.2 no
H3213 C3211 C3221 107.9 no
C320 C3212 H3214 106.5 no
C320 C3212 H3215 113.3 no
H3214 C3212 H3215 109.5 no
C320 C3212 C3222 115.7(12) no
H3214 C3212 C3222 99.6 no
H3215 C3212 C3222 111.1 no
C317 C3221 C3211 116.1(10) no
C317 C3221 H3222 107.7 no
C3211 C3221 H3222 105.9 no
C317 C3221 H3223 109.2 no
C3211 C3221 H3223 108.3 no
H3222 C3221 H3223 109.5 no
C3212 C3222 C317 108.4(11) no
C3212 C3222 H3224 110.9 no
C317 C3222 H3224 104.8 no
C3212 C3222 H3225 113.8 no
C317 C3222 H3225 109.0 no
H3224 C3222 H3225 109.5 no
P401 N403 C404 118.9(3) no
C404 N403 C405 116.4(4) no
N403 C404 H4041 112.0 no
N403 C404 H4042 109.7 no
H4041 C404 H4042 107.4 no
N403 C404 H4043 107.9 no
H4041 C404 H4043 110.1 no
H4042 C404 H4043 109.6 no
N403 C405 H4051 106.9 no
N403 C405 C406 111.9(4) no
H4051 C405 C406 108.8 no
N403 C405 C410 111.7(4) no
H4051 C405 C410 106.2 no
C406 C405 C410 111.1(4) no
C405 C406 H4061 109.0 no
C405 C406 H4062 111.2 no
H4061 C406 H4062 109.0 no
C405 C406 C407 110.1(5) no
H4061 C406 C407 108.5 no
H4062 C406 C407 109.0 no
C406 C407 H4071 108.2 no
C406 C407 H4072 110.1 no
H4071 C407 H4072 110.1 no
C406 C407 C408 110.5(5) no
H4071 C407 C408 107.1 no
H4072 C407 C408 110.8 no
C407 C408 H4081 108.5 no
C407 C408 H4082 108.3 no
H4081 C408 H4082 109.0 no
C407 C408 C409 111.8(6) no
H4081 C408 C409 110.1 no
H4082 C408 C409 109.1 no
C408 C409 H4091 108.8 no
C408 C409 H4092 109.5 no
H4091 C409 H4092 110.2 no
C408 C409 C410 111.0(5) no
H4091 C409 C410 107.3 no
H4092 C409 C410 110.0 no
C409 C410 C405 110.8(5) no
C409 C410 H4101 109.3 no
C405 C410 H4101 109.1 no
C409 C410 H4102 109.4 no
C405 C410 H4102 108.1 no
H4101 C410 H4102 110.1 no
P401 N411 H4111 114.5(10) no
H4111 N411 C412 115.6(10) no
N411 C412 C413 107.8(4) no
N411 C412 C414 112.9(4) no
C413 C412 C414 110.0(5) no
N411 C412 C415 109.7(5) no
C413 C412 C415 106.8(5) no
C414 C412 C415 109.5(5) no
C412 C413 H4131 109.3 no
C412 C413 H4132 109.4 no
H4131 C413 H4132 109.5 no
C412 C413 H4133 109.5 no
H4131 C413 H4133 109.3 no
H4132 C413 H4133 109.9 no
C412 C414 H4141 109.7 no
C412 C414 H4142 107.9 no
H4141 C414 H4142 108.8 no
C412 C414 H4143 110.1 no
H4141 C414 H4143 111.0 no
H4142 C414 H4143 109.3 no
C412 C415 H4151 110.1 no
C412 C415 H4152 107.3 no
H4151 C415 H4152 110.2 no
C412 C415 H4153 109.8 no
H4151 C415 H4153 109.9 no
H4152 C415 H4153 109.5 no
P401 N416 H4161 117.3(10) no
H4161 N416 C417 116.2(10) no
N416 C417 H4171 107.3 no
N416 C417 C418 109.1(4) no
H4171 C417 C418 107.1 no
N416 C417 C422 114.8(5) no
H4171 C417 C422 108.2 no
C418 C417 C422 110.1(5) no
C417 C418 H4181 109.2 no
C417 C418 H4182 108.5 no
H4181 C418 H4182 111.0 no
C417 C418 C419 109.7(6) no
H4181 C418 C419 109.1 no
H4182 C418 C419 109.4 no
C418 C419 H4191 106.9 no
C418 C419 H4192 109.1 no
H4191 C419 H4192 111.1 no
C418 C419 C420 112.1(6) no
H4191 C419 C420 108.2 no
H4192 C419 C420 109.4 no
C419 C420 H4201 109.2 no
C419 C420 H4202 109.1 no
H4201 C420 H4202 109.7 no
C419 C420 C421 111.0(7) no
H4201 C420 C421 108.6 no
H4202 C420 C421 109.2 no
C420 C421 H4211 109.0 no
C420 C421 H4212 107.6 no
H4211 C421 H4212 110.1 no
C420 C421 C422 113.9(6) no
H4211 C421 C422 109.5 no
H4212 C421 C422 106.6 no
C421 C422 C417 110.7(6) no
C421 C422 H4221 109.8 no
C417 C422 H4221 109.1 no
C421 C422 H4222 109.4 no
C417 C422 H4222 108.6 no
H4221 C422 H4222 109.2 no

loop_
_geom_bond_atom_site_label_1
_geom_bond_atom_site_label_2
_geom_bond_distance
_geom_bond_publ_flag
P101 O102 1.487(3) yes
P101 N103 1.664(4) yes
P101 N111 1.623(4) yes
P101 N116 1.608(5) yes
P201 O202 1.490(4) yes
P201 N203 1.697(4) yes
P201 N211 1.595(4) yes
P201 N216 1.617(5) yes
P301 O302 1.475(4) yes
P301 N303 1.653(4) yes
P301 N311 1.635(4) yes
P301 N316 1.621(4) yes
P401 O402 1.493(3) yes
P401 N403 1.643(4) yes
P401 N411 1.631(4) yes
P401 N416 1.639(4) yes
N103 C104 1.432(7) no
N103 C105 1.509(5) no
C104 H1041 0.954 no
C104 H1042 0.951 no
C104 H1043 0.954 no
C105 H1051 0.965 no
C105 C106 1.509(7) no
C105 C110 1.514(6) no
C106 H1061 0.965 no
C106 H1062 0.967 no
C106 C107 1.558(7) no
C107 H1071 0.965 no
C107 H1072 0.956 no
C107 C108 1.486(9) no
C108 H1081 0.968 no
C108 H1082 0.961 no
C108 C109 1.499(9) no
C109 H1091 0.971 no
C109 H1092 0.959 no
C109 C110 1.571(7) no
C110 H1101 0.964 no
C110 H1102 0.969 no
N111 H1111 0.840(16) no
N111 C112 1.453(7) no
C112 C113 1.522(7) no
C112 C114 1.532(7) no
C112 C115 1.539(8) no
C113 H1131 0.953 no
C113 H1132 0.953 no
C113 H1133 0.955 no
C114 H1141 0.963 no
C114 H1142 0.957 no
C114 H1143 0.962 no
C115 H1151 0.961 no
C115 H1152 0.962 no
C115 H1153 0.959 no
N116 H1161 0.835(16) no
N116 C117 1.435(6) no
C117 H1171 0.981 no
C117 C118 1.533(7) no
C117 C122 1.482(8) no
C118 H1811 0.967 no
C118 H1182 0.967 no
C118 C119 1.498(8) no
C119 H1191 0.968 no
C119 H1192 0.966 no
C119 C120 1.479(9) no
C120 H1201 0.967 no
C120 H1202 0.965 no
C120 C121 1.554(8) no
C121 H1211 0.974 no
C121 H1212 0.973 no
C121 C122 1.498(8) no
C122 H1221 0.971 no
C122 H1223 0.973 no
N203 C204 1.452(7) no
N203 C205 1.446(6) no
C204 H2041 0.957 no
C204 H2042 0.956 no
C204 H2043 0.951 no
C205 H2051 0.962 no
C205 C206 1.524(6) no
C205 C210 1.554(7) no
C206 H2061 0.985 no
C206 H2062 0.965 no
C206 C207 1.510(8) no
C207 H2071 0.978 no
C207 H2072 0.970 no
C207 C208 1.524(9) no
C208 H2081 0.966 no
C208 H2082 0.970 no
C208 C209 1.561(8) no
C209 H2091 0.984 no
C209 H2092 0.970 no
C209 C210 1.512(8) no
C210 H2101 0.977 no
C210 H2102 0.975 no
N211 H2111 0.846(16) no
N211 C212 1.496(6) no
C212 C214 1.565(7) no
C212 C213 1.522(7) no
C212 C215 1.471(8) no
C214 H2141 0.962 no
C214 H2142 0.955 no
C214 H2143 0.953 no
C213 H2131 0.943 no
C213 H2132 0.954 no
C213 H2133 0.957 no
C215 H2151 0.947 no
C215 H2152 0.958 no
C215 H2153 0.956 no
N216 H2161 0.843(16) no
N216 C217 1.428(7) no
C217 H2171 0.987 no
C217 C218 1.525(7) no
C217 C222 1.491(8) no
C218 H2182 0.970 no
C218 H2181 0.975 no
C218 C219 1.502(8) no
C219 H2191 0.980 no
C219 H2192 0.972 no
C219 C220 1.476(9) no
C220 H2201 0.968 no
C220 H2202 0.966 no
C220 C221 1.516(9) no
C221 H2211 0.983 no
C221 H2212 0.979 no
C221 C222 1.554(8) no
C222 H2221 0.977 no
C222 H2222 0.982 no
N303 C304 1.461(6) no
N303 C305 1.463(6) no
C304 H3041 0.943 no
C304 H3042 0.954 no
C304 H3043 0.957 no
C305 H3051 0.975 no
C305 C306 1.540(7) no
C305 C310 1.489(9) no
C306 H3061 0.972 no
C306 H3062 0.976 no
C306 C307 1.533(8) no
C307 H3071 0.963 no
C307 H3072 0.974 no
C307 C308 1.496(9) no
C308 H3081 0.954 no
C308 H3082 0.957 no
C308 C309 1.527(9) no
C309 H3091 0.962 no
C309 H3092 0.970 no
C309 C310 1.515(8) no
C310 H3101 0.969 no
C310 H3102 0.958 no
N311 H3111 0.854(16) no
N311 C312 1.446(4) no
C312 C3132 1.505(6) no
C312 C3142 1.464(6) no
C312 C3152 1.511(6) no
C312 C3131 1.506(7) no
C312 C3141 1.460(9) no
C312 C3151 1.533(9) no
C3131 H3132 0.960 no
C3131 H3133 0.960 no
C3131 H3134 0.960 no
C3132 H3135 0.950 no
C3132 H3136 0.950 no
C3132 H3137 0.949 no
C3141 H3142 0.950 no
C3141 H3143 0.950 no
C3141 H3144 0.950 no
C3142 H3145 0.960 no
C3142 H3146 0.960 no
C3142 H3147 0.960 no
C3151 H3152 0.960 no
C3151 H3153 0.960 no
C3151 H3154 0.960 no
C3152 H3155 0.950 no
C3152 H3156 0.950 no
C3152 H3157 0.950 no
N316 H3161 0.851(16) no
N316 C317 1.462(6) no
C317 C3181 1.474(8) no
C317 C3221 1.523(8) no
C317 H3171 0.950 no
C317 C3182 1.501(9) no
C317 C3222 1.455(9) no
C317 H3172 0.950 no
C3182 H3184 0.950 no
C3182 H3185 0.950 no
C3182 C3192 1.491(9) no
C3181 H3182 0.950 no
C3181 H3183 0.950 no
C3181 C3191 1.487(9) no
C3191 H3192 0.950 no
C3191 H3193 0.950 no
C3191 C320 1.498(8) no
H3194 C3192 0.950 no
C3192 H3195 0.950 no
C3192 C320 1.489(9) no
C320 H3201 0.950 no
C320 H3202 0.950 no
C320 C3211 1.480(8) no
C320 H3203 0.950 no
C320 H3204 0.950 no
C320 C3212 1.517(9) no
C3211 H3212 0.950 no
C3211 H3213 0.950 no
C3211 C3221 1.504(9) no
C3212 H3214 0.950 no
C3212 H3215 0.950 no
C3212 C3222 1.501(9) no
C3221 H3222 0.950 no
C3221 H3223 0.950 no
C3222 H3224 0.950 no
C3222 H3225 0.950 no
N403 C404 1.452(6) no
N403 C405 1.492(6) no
C404 H4041 0.948 no
C404 H4042 0.945 no
C404 H4043 0.939 no
C405 H4051 0.967 no
C405 C406 1.506(8) no
C405 C410 1.502(7) no
C406 H4061 0.956 no
C406 H4062 0.956 no
C406 C407 1.568(7) no
C407 H4071 0.961 no
C407 H4072 0.971 no
C407 C408 1.488(8) no
C408 H4081 0.953 no
C408 H4082 0.961 no
C408 C409 1.497(9) no
C409 H4091 0.975 no
C409 H4092 0.967 no
C409 C410 1.537(7) no
C410 H4101 0.966 no
C410 H4102 0.969 no
N411 H4111 0.850(16) no
N411 C412 1.453(6) no
C412 C413 1.549(7) no
C412 C414 1.513(7) no
C412 C415 1.512(8) no
C413 H4131 0.963 no
C413 H4132 0.966 no
C413 H4133 0.969 no
C414 H4141 0.966 no
C414 H4142 0.953 no
C414 H4143 0.948 no
C415 H4151 0.972 no
C415 H4152 0.958 no
C415 H4153 0.964 no
N416 H4161 0.838(16) no
N416 C417 1.439(6) no
C417 H4171 0.968 no
C417 C418 1.549(8) no
C417 C422 1.444(8) no
C418 H4181 0.973 no
C418 H4182 0.972 no
C418 C419 1.542(9) no
C419 H4191 0.979 no
C419 H4192 0.966 no
C419 C420 1.463(9) no
C420 H4201 0.966 no
C420 H4202 0.954 no
C420 C421 1.475(10) no
C421 H4211 0.964 no
C421 H4212 0.970 no
C421 C422 1.527(9) no
C422 H4221 0.969 no
C422 H4222 0.971 no

loop_
_geom_hbond_atom_site_label_D
_geom_hbond_atom_site_label_H
_geom_hbond_atom_site_label_A
_geom_hbond_site_symmetry_A
_geom_hbond_distance_DH
_geom_hbond_distance_HA
_geom_hbond_distance_DA
_geom_hbond_angle_DHA
_geom_hbond_publ_flag
N111 H1111 O302 2_655 0.840 2.064 2.896(11) 170.(2) yes
N211 H2111 O402 2_646 0.846 2.072 2.873(11) 158(4) yes
N216 H2161 O402 2_646 0.843 2.293 3.062(11) 152(2) yes
N311 H3111 O202 . 0.854 2.080 2.914(11) 165(3) yes
C3142 H3147 O302 . 0.960 2.403 3.155(11) 134.92(18) yes
N316 H3161 O202 . 0.851 2.282 3.086(11) 157.6(13) yes
N411 H4111 O102 . 0.850 2.106 2.915(11) 159(4) yes
N416 H4161 O102 . 0.838 2.495 3.118(11) 132(4) yes
